data_7126926
loop_
_publ_author_name
'Thomas, Simon'
'Gable, Robert W.'
'Young, Charles G.'

_publ_section_title
;
 Synthesis and characterisation of fifteen-electron
 dihalo(carbonyl)tungsten(iii) complexes, Tp*WX<sub>2</sub>(CO) (X = Br,
 I).
;
_journal_issue 71
_journal_name_full 'Chemical communications (Cambridge, England)'
_journal_page_first 10349
_journal_page_last 10352
_journal_paper_doi 10.1039/d0cc04607h
_journal_volume 56
_journal_year 2020
_chemical_formula_moiety 'C16 H22 B Br2 N6 O1 W'
_chemical_formula_sum 'C16 H22 B Br2 N6 O W'
_chemical_formula_weight 668.87
_chemical_name_systematic
;
Dibromocarbonyl{hydrotris(3,5-dimethylpyrazol-1-yl)borato)tungsten(III)
;
_space_group_crystal_system monoclinic
_space_group_IT_number 14
_space_group_name_Hall '-P 2ybc'
_space_group_name_H-M_alt 'P 1 21/c 1'
_atom_sites_solution_hydrogens geom
_atom_sites_solution_primary iterative
_audit_creation_date 2016-05-24
_audit_creation_method
;
Olex2 1.2
(compiled 2016.02.16 svn.r3265 for OlexSys, GUI svn.r5155)
;
_audit_update_record
;
2019-09-16 deposited with the CCDC.	2020-07-13 downloaded from the CCDC.
;
_cell_angle_alpha 90
_cell_angle_beta 100.18(2)
_cell_angle_gamma 90
_cell_formula_units_Z 4
_cell_length_a 8.123(2)
_cell_length_b 14.145(2)
_cell_length_c 18.726(2)
_cell_measurement_reflns_used 25
_cell_measurement_temperature 293(1)
_cell_measurement_theta_max 15.4
_cell_measurement_theta_min 8.5
_cell_volume 2117.7(7)
_computing_cell_refinement 'CAD-4 Software'
_computing_data_collection 'CAD-4 Software (Enraf-Nonius, 1989)'
_computing_data_reduction 'PROCESS_DATA (Gable et al., 1993)'
_computing_molecular_graphics 'ORTEPII (Johnson, 1976)'
_computing_publication_material 'Olex2 (Dolomanov et al., 2009)'
_computing_structure_refinement 'ShelXL (Sheldrick, 2015)'
_computing_structure_solution 'olex2.solve (Bourhis et al., 2015)'
_diffrn_ambient_temperature 293(1)
_diffrn_measured_fraction_theta_full 1.000
_diffrn_measured_fraction_theta_max 1.000
_diffrn_measurement_device 'Enraf-Nonius CAD-4MachS diffractometer'
_diffrn_measurement_device_type 'Enraf-Nonius CAD-4MachS diffractometer'
_diffrn_measurement_method \w:2\q
_diffrn_radiation_monochromator graphite
_diffrn_radiation_type MoK\a
_diffrn_radiation_wavelength 0.71073
_diffrn_reflns_av_R_equivalents 0.0362
_diffrn_reflns_av_unetI/netI 0.0397
_diffrn_reflns_Laue_measured_fraction_full 1.000
_diffrn_reflns_Laue_measured_fraction_max 1.000
_diffrn_reflns_limit_h_max 10
_diffrn_reflns_limit_h_min -10
_diffrn_reflns_limit_k_max 18
_diffrn_reflns_limit_k_min -1
_diffrn_reflns_limit_l_max 24
_diffrn_reflns_limit_l_min -1
_diffrn_reflns_number 5724
_diffrn_reflns_point_group_measured_fraction_full 1.000
_diffrn_reflns_point_group_measured_fraction_max 1.000
_diffrn_reflns_theta_full 26.000
_diffrn_reflns_theta_max 27.492
_diffrn_reflns_theta_min 2.210
_diffrn_source 'fine-focus sealed tube'
_diffrn_standards_decay_% 0
_diffrn_standards_interval_time 160
_diffrn_standards_number 3
_exptl_absorpt_coefficient_mu 9.247
_exptl_absorpt_correction_T_max 0.2527
_exptl_absorpt_correction_T_min 0.1236
_exptl_absorpt_correction_type gaussian
_exptl_absorpt_process_details 'SHELX76 (Sheldrick, 1976)'
_exptl_crystal_colour 'dark brown'
_exptl_crystal_colour_modifier dark
_exptl_crystal_colour_primary brown
_exptl_crystal_density_diffrn 2.098
_exptl_crystal_density_meas ?
_exptl_crystal_density_method none
_exptl_crystal_description plate
_exptl_crystal_F_000 1268
_exptl_crystal_recrystallization_method 'were obtained by slow evaporation from dichloromethane/Hexane'
_exptl_crystal_size_max 0.46
_exptl_crystal_size_mid 0.25
_exptl_crystal_size_min 0.18
_refine_diff_density_max 3.415
_refine_diff_density_min -4.116
_refine_ls_extinction_coef 0.0014(3)
_refine_ls_extinction_expression Fc^*^=kFc[1+0.001xFc^2^\l^3^/sin(2\q)]^-1/4^
_refine_ls_extinction_method 'SHELXL-2014/7 (Sheldrick 2014'
_refine_ls_goodness_of_fit_ref 1.106
_refine_ls_hydrogen_treatment constr
_refine_ls_matrix_type full
_refine_ls_number_parameters 299
_refine_ls_number_reflns 4863
_refine_ls_number_restraints 46
_refine_ls_restrained_S_all 1.102
_refine_ls_R_factor_all 0.0884
_refine_ls_R_factor_gt 0.0671
_refine_ls_shift/su_max 0.000
_refine_ls_shift/su_mean 0.000
_refine_ls_structure_factor_coef Fsqd
_refine_ls_weighting_details 'w=1/[\s^2^(Fo^2^)+(0.1100P)^2^+8.6248P] where P=(Fo^2^+2Fc^2^)/3'
_refine_ls_weighting_scheme calc
_refine_ls_wR_factor_gt 0.1699
_refine_ls_wR_factor_ref 0.1826
_reflns_Friedel_coverage 0.000
_reflns_number_gt 3743
_reflns_number_total 4863
_reflns_threshold_expression 'I > 2\s(I)'
_cod_data_source_file d0cc04607h1.cif
_cod_data_source_block cy_3
_cod_depositor_comments
;
The following automatic conversions were performed:

data item '_exptl_crystal_density_meas' value 'Not measured' was
changed to '?' -- the value is perceived as not measured.

Automatic conversion script
Id: cif_fix_values 7556 2019-12-06 15:28:31Z antanas 

 Adding full bibliography for 7126926--7126927.cif.
;
_cod_database_code 7126926
_shelx_space_group_comment
;
The symmetry employed for this shelxl refinement is uniquely defined
by the following loop, which should always be used as a source of
symmetry information in preference to the above space-group names.
They are only intended as comments.
;
_olex2_refinement_description
;
1. Fixed Uiso
 At 1.2 times of:
  All B(H) groups, All C(H) groups
 At 1.5 times of:
  All C(H,H,H) groups
2. Restrained distances
 W-C1 = W-C1A = W-C1B
 1.9 with sigma of 0.01
 C1-O1 = C1A-O1A = C1B-O1B
 1.16 with sigma of 0.01
 W-O1 = W-O1A = W-O1B
 3.06 with sigma of 0.01
3. Uiso/Uaniso restraints and constraints
Uanis(O1B) \\sim Ueq, Uanis(C1B) \\sim Ueq, Uanis(C1) \\sim Ueq, Uanis(O1)
\\sim Ueq, Uanis(O1A) \\sim Ueq, Uanis(C1A) \\sim Ueq: with sigma of 0.005 and
sigma for terminal atoms of 0.01
4. Others
 1*[Sof(Br2)+Sof(C1B)+Sof(O1B)]+1*[Sof(Br1)+Sof(C1A)+Sof(O1A)]+1*[Sof(C1)+
 Sof(O1)+Sof(Br3)]=1.999 with esd of 0.001
 Sof(C1B)=Sof(O1B)=1-FVAR(1)
 Sof(Br2)=FVAR(1)
 Sof(C1A)=Sof(O1A)=1-FVAR(2)
 Sof(Br1)=FVAR(2)
 Sof(C1)=Sof(O1)=1-FVAR(3)
 Sof(Br3)=FVAR(3)
5.a Ternary CH refined with riding coordinates:
 B(H)
5.b Aromatic/amide H refined with riding coordinates:
 C13(H13), C23(H23), C33(H33)
5.c Idealised Me refined as rotating group:
 C11(H11a,H11b,H11c), C15(H15a,H15b,H15c), C21(H21a,H21b,H21c), C25(H25a,H25b,
 H25c), C31(H31a,H31b,H31c), C35(H35a,H35b,H35c)
;
_shelx_shelxl_version_number 2014/7
_olex2_exptl_crystal_mounting_method mounted
_olex2_submission_special_instructions 'No special instructions were received'
_rwg_local_checkcif_report
;
PLAT972_ALERT_2_A Check Calcd Residual Density 0.92A From W -4.27 eA-3 
PLAT971_ALERT_2_B Check Calcd Residual Density 0.93A From W 3.39 eA-3 
PLAT971_ALERT_2_B Check Calcd Residual Density 1.00A From W 3.24 eA-3 
PLAT971_ALERT_2_B Check Calcd Residual Density 0.87A From W 3.11 eA-3 
PLAT971_ALERT_2_B Check Calcd Residual Density 0.99A From W 3.06 eA-3 
PLAT971_ALERT_2_B Check Calcd Residual Density 0.91A From W 2.88 eA-3 
PLAT971_ALERT_2_B Check Calcd Residual Density 0.79A From W 2.85 eA-3 
PLAT972_ALERT_2_B Check Calcd Residual Density 0.83A From W -2.92 eA-3 
PLAT972_ALERT_2_B Check Calcd Residual Density 0.86A From W -2.79 eA-3 

  The crystal was disordered, attempts to model this disorder were not
 successful

PLAT220_ALERT_2_C Non-Solvent Resd 1 C Ueq(max)/Ueq(min) Range 4.4 Ratio 

  The disordered CO molecules had higher ADP than the other molecules

PLAT234_ALERT_4_C Large Hirshfeld Difference W --C1A .. 0.21 Ang. 
PLAT234_ALERT_4_C Large Hirshfeld Difference C13 --C14 .. 0.18 Ang. 

  These atome were correctly assigned, these atoms were affected by the
 disorder

PLAT342_ALERT_3_C Low Bond Precision on C-C Bonds ............... 0.01892 Ang. 

  Partly disorder, partly due the presence of W & Br atoms

PLAT906_ALERT_3_C Large K value in the Analysis of Variance ...... 6.127 Check 

  This occurs with the weaker reflections, these were measured with pre-scan

PLAT972_ALERT_2_C Check Calcd Residual Density 0.94A From W -1.84 eA-3 

   See PLAT971_ALERT_2_B above

PLAT977_ALERT_2_C Check the Negative Difference Density on H25C -0.32 eA-3 

  The crystal was disordered, attempts to model this disorder were not
 successful

PLAT978_ALERT_2_C Number C-C Bonds with Positive Residual Density 0 Note 

The crystal was disordered

PLAT002_ALERT_2_G Number of Distance or Angle Restraints on AtSite 7 Note 

  Due the disorder, the CO molecules were restrained to geometrical estimates

PLAT003_ALERT_2_G Number of Uiso or Uij Restrained non-H Atoms ... 6 Report 

  Due the disorder, the ADPs of the CO molecules were restrained to near
isotropic values

PLAT072_ALERT_2_G SHELXL First Parameter in WGHT Unusually Large 0.11 Report 
PLAT083_ALERT_2_G SHELXL Second Parameter in WGHT Unusually Large 8.62 Why ? 

   This is due to the crystal being disordered, 

PLAT153_ALERT_1_G The s.u. values on the Cell Axes are Equal (Note) 0.002 Ang. 

   Correct, after rounding off

PLAT172_ALERT_4_G The CIF-Embedded .res File Contains DFIX Records 3 Report 
PLAT186_ALERT_4_G The CIF-Embedded .res File Contains ISOR Records 1 Report 

   See PLAT002_ALERT_2_G & PLAT003_ALERT_2_G  above

PLAT199_ALERT_1_G Reported _cell_measurement_temperature ..... (K) 293 Check 
PLAT200_ALERT_1_G Reported _diffrn_ambient_temperature   ..... (K) 293 Check 

   Correct

PLAT232_ALERT_2_G Hirshfeld Test Diff (M-X) W --Br2 .. 5.8 s.u. 

   These atoms were correctly assigned, due to disorder

PLAT301_ALERT_3_G Main Residue Disorder ............ Percentage = 15 Note 

  The Br & CO molecules were disordered over the three positions

PLAT860_ALERT_3_G Number of Least-Squares Restraints ............. 46 Note 

   See PLAT002_ALERT_2_G and PLAT003_ALERT_2_G above
 
PLAT910_ALERT_3_G Missing No, of FCF Reflection(s) Below Theta(Min) 1 Note 

   Behind beam stop
;

loop_
_space_group_symop_operation_xyz
'x, y, z'
'-x, y+1/2, -z+1/2'
'-x, -y, -z'
'x, -y-1/2, z-1/2'

loop_
_atom_site_label
_atom_site_type_symbol
_atom_site_fract_x
_atom_site_fract_y
_atom_site_fract_z
_atom_site_U_iso_or_equiv
_atom_site_adp_type
_atom_site_occupancy
_atom_site_site_symmetry_order
_atom_site_calc_flag
_atom_site_refinement_flags_posn
_atom_site_refinement_flags_adp
_atom_site_refinement_flags_occupancy
_atom_site_disorder_assembly
_atom_site_disorder_group
W W 0.06815(5) 0.23123(3) 0.14360(2) 0.03580(19) Uani 1 1 d D . . . .
Br1 Br 0.3219(3) 0.20152(17) 0.23651(10) 0.0574(7) Uani 0.692(6) 1 d . . P A 1
Br2 Br -0.0584(2) 0.35734(12) 0.20913(8) 0.0507(5) Uani 0.863(5) 1 d . . P A 1
C1 C -0.039(3) 0.1348(16) 0.1894(13) 0.050(7) Uani 0.555(5) 1 d D U P A 1
O1 O -0.103(3) 0.0859(14) 0.2254(12) 0.085(7) Uani 0.555(5) 1 d D U P A 1
C1A C 0.244(6) 0.222(4) 0.225(2) 0.079(17) Uani 0.308(6) 1 d D U P A 2
O1A O 0.343(4) 0.202(3) 0.2756(15) 0.086(12) Uani 0.308(6) 1 d D U P A 2
C1B C -0.013(5) 0.328(3) 0.199(3) 0.024(15) Uani 0.137(5) 1 d D U P A 2
O1B O -0.101(6) 0.377(3) 0.226(3) 0.031(13) Uani 0.137(5) 1 d D U P A 2
Br3 Br -0.0751(5) 0.1031(3) 0.1952(2) 0.0603(12) Uani 0.445(5) 1 d . . P A 2
N11 N 0.1977(12) 0.3395(7) 0.0914(4) 0.044(2) Uani 1 1 d . . . . .
N12 N 0.1717(11) 0.3421(6) 0.0173(4) 0.040(2) Uani 1 1 d . . . . .
C11 C 0.344(2) 0.4402(12) 0.1933(7) 0.076(4) Uani 1 1 d . . . . .
H11A H 0.2534 0.4656 0.2142 0.114 Uiso 1 1 calc GR . . . .
H11B H 0.4323 0.4860 0.1973 0.114 Uiso 1 1 calc GR . . . .
H11C H 0.3849 0.3837 0.2188 0.114 Uiso 1 1 calc GR . . . .
C12 C 0.2835(15) 0.4178(8) 0.1159(7) 0.050(3) Uani 1 1 d . . . . .
C13 C 0.3110(17) 0.4702(9) 0.0554(8) 0.062(4) Uani 1 1 d . . . . .
H13 H 0.3673 0.5275 0.0560 0.074 Uiso 1 1 calc R . . . .
C14 C 0.2378(15) 0.4197(9) -0.0053(7) 0.051(3) Uani 1 1 d . . . . .
C15 C 0.231(2) 0.4462(12) -0.0835(8) 0.088(6) Uani 1 1 d . . . . .
H15A H 0.3013 0.4045 -0.1051 0.132 Uiso 1 1 calc GR . . . .
H15B H 0.2685 0.5101 -0.0865 0.132 Uiso 1 1 calc GR . . . .
H15C H 0.1176 0.4408 -0.1090 0.132 Uiso 1 1 calc GR . . . .
N21 N -0.1377(12) 0.2455(6) 0.0544(6) 0.043(2) Uani 1 1 d . . . . .
N22 N -0.0985(11) 0.2585(7) -0.0143(5) 0.043(2) Uani 1 1 d . . . . .
C21 C -0.3963(18) 0.2295(13) 0.1079(10) 0.077(5) Uani 1 1 d . . . . .
H21A H -0.4668 0.1749 0.0978 0.116 Uiso 1 1 calc GR . . . .
H21B H -0.4634 0.2834 0.1148 0.116 Uiso 1 1 calc GR . . . .
H21C H -0.3155 0.2186 0.1511 0.116 Uiso 1 1 calc GR . . . .
C22 C -0.3060(14) 0.2477(8) 0.0444(7) 0.047(3) Uani 1 1 d . . . . .
C23 C -0.3705(16) 0.2599(9) -0.0243(9) 0.061(4) Uani 1 1 d . . . . .
H23 H -0.4841 0.2621 -0.0437 0.073 Uiso 1 1 calc R . . . .
C24 C -0.2429(15) 0.2688(8) -0.0625(7) 0.048(3) Uani 1 1 d . . . . .
C25 C -0.242(2) 0.2884(12) -0.1412(7) 0.076(5) Uani 1 1 d . . . . .
H25A H -0.1701 0.3410 -0.1455 0.114 Uiso 1 1 calc GR . . . .
H25B H -0.3539 0.3031 -0.1652 0.114 Uiso 1 1 calc GR . . . .
H25C H -0.2028 0.2336 -0.1633 0.114 Uiso 1 1 calc GR . . . .
N31 N 0.1642(11) 0.1379(7) 0.0717(5) 0.040(2) Uani 1 1 d . . . . .
N32 N 0.1647(10) 0.1669(6) 0.0023(4) 0.0357(18) Uani 1 1 d . . . . .
C31 C 0.245(3) -0.0091(12) 0.1432(9) 0.105(7) Uani 1 1 d . . . . .
H31A H 0.3620 -0.0174 0.1625 0.158 Uiso 1 1 calc GR . . . .
H31B H 0.1941 -0.0697 0.1319 0.158 Uiso 1 1 calc GR . . . .
H31C H 0.1920 0.0223 0.1785 0.158 Uiso 1 1 calc GR . . . .
C32 C 0.2265(17) 0.0488(9) 0.0766(7) 0.054(3) Uani 1 1 d . . . . .
C33 C 0.2761(17) 0.0260(10) 0.0142(7) 0.061(3) Uani 1 1 d . . . . .
H33 H 0.3305 -0.0295 0.0052 0.073 Uiso 1 1 calc R . . . .
C34 C 0.2334(15) 0.0972(9) -0.0335(6) 0.050(3) Uani 1 1 d . . . . .
C35 C 0.2588(19) 0.1079(12) -0.1113(7) 0.068(4) Uani 1 1 d . . . . .
H35A H 0.1524 0.1055 -0.1431 0.102 Uiso 1 1 calc GR . . . .
H35B H 0.3284 0.0574 -0.1231 0.102 Uiso 1 1 calc GR . . . .
H35C H 0.3117 0.1674 -0.1169 0.102 Uiso 1 1 calc GR . . . .
B B 0.0805(15) 0.2604(9) -0.0265(7) 0.040(3) Uani 1 1 d . . . . .
H H 0.0843 0.2680 -0.0782 0.048 Uiso 1 1 calc R . . . .

loop_
_atom_site_aniso_label
_atom_site_aniso_U_11
_atom_site_aniso_U_22
_atom_site_aniso_U_33
_atom_site_aniso_U_23
_atom_site_aniso_U_13
_atom_site_aniso_U_12
W 0.0392(3) 0.0358(3) 0.0322(2) 0.00308(17) 0.00589(15) 0.00304(18)
Br1 0.0534(12) 0.0770(14) 0.0363(10) 0.0096(9) -0.0072(8) 0.0092(9)
Br2 0.0649(10) 0.0457(10) 0.0436(8) -0.0078(6) 0.0155(7) 0.0122(8)
C1 0.048(8) 0.047(8) 0.054(8) 0.002(5) 0.009(5) -0.002(5)
O1 0.092(10) 0.074(10) 0.092(10) 0.005(8) 0.023(8) -0.006(8)
C1A 0.079(18) 0.079(18) 0.078(18) -0.001(5) 0.013(6) 0.000(5)
O1A 0.080(14) 0.086(14) 0.092(14) -0.003(10) 0.015(10) 0.006(9)
C1B 0.025(16) 0.022(16) 0.025(16) -0.002(5) 0.005(6) 0.001(5)
O1B 0.037(16) 0.024(16) 0.031(15) 0.006(9) 0.004(9) 0.002(10)
Br3 0.076(2) 0.043(2) 0.070(2) 0.0171(16) 0.0351(17) -0.0062(16)
N11 0.048(5) 0.053(6) 0.030(4) 0.000(4) 0.006(4) -0.004(4)
N12 0.056(5) 0.030(4) 0.033(4) 0.008(3) 0.001(4) -0.002(4)
C11 0.096(11) 0.063(10) 0.065(9) -0.022(7) 0.002(8) -0.023(8)
C12 0.058(7) 0.034(6) 0.062(7) -0.004(5) 0.019(6) -0.019(5)
C13 0.073(9) 0.030(6) 0.085(10) 0.020(6) 0.022(7) 0.000(6)
C14 0.052(7) 0.042(6) 0.059(7) 0.003(6) 0.011(5) -0.002(5)
C15 0.116(13) 0.079(12) 0.060(9) 0.030(8) -0.007(8) -0.036(10)
N21 0.041(5) 0.033(5) 0.052(6) -0.007(4) 0.002(4) -0.003(4)
N22 0.035(4) 0.055(6) 0.036(4) 0.000(4) -0.002(4) -0.001(4)
C21 0.041(7) 0.108(14) 0.087(11) 0.002(9) 0.024(7) 0.001(8)
C22 0.035(5) 0.044(7) 0.062(7) -0.004(5) 0.011(5) -0.004(4)
C23 0.039(6) 0.051(7) 0.085(10) -0.004(7) -0.013(6) 0.009(5)
C24 0.049(6) 0.038(6) 0.048(6) -0.002(5) -0.016(5) 0.003(5)
C25 0.083(10) 0.084(12) 0.048(7) 0.010(7) -0.019(7) 0.013(9)
N31 0.040(4) 0.042(5) 0.039(4) 0.004(4) 0.013(4) 0.013(4)
N32 0.034(4) 0.038(5) 0.034(4) -0.001(3) 0.003(3) 0.001(4)
C31 0.18(2) 0.059(10) 0.091(12) 0.029(9) 0.060(13) 0.068(12)
C32 0.068(8) 0.031(6) 0.065(8) 0.004(5) 0.016(6) 0.009(6)
C33 0.072(8) 0.047(7) 0.065(8) 0.000(6) 0.020(7) 0.019(6)
C34 0.051(6) 0.047(7) 0.049(6) -0.015(5) 0.003(5) 0.002(5)
C35 0.085(10) 0.071(10) 0.048(7) -0.016(7) 0.008(7) 0.001(8)
B 0.039(6) 0.048(7) 0.033(6) -0.001(5) 0.005(4) 0.006(5)

loop_
_atom_type_symbol
_atom_type_description
_atom_type_scat_dispersion_real
_atom_type_scat_dispersion_imag
_atom_type_scat_source
C C 0.0033 0.0016 'International Tables Vol C Tables 4.2.6.8 and 6.1.1.4'
H H 0.0000 0.0000 'International Tables Vol C Tables 4.2.6.8 and 6.1.1.4'
B B 0.0013 0.0007 'International Tables Vol C Tables 4.2.6.8 and 6.1.1.4'
Br Br -0.2901 2.4595 'International Tables Vol C Tables 4.2.6.8 and 6.1.1.4'
N N 0.0061 0.0033 'International Tables Vol C Tables 4.2.6.8 and 6.1.1.4'
O O 0.0106 0.0060 'International Tables Vol C Tables 4.2.6.8 and 6.1.1.4'
W W -0.8490 6.8722 'International Tables Vol C Tables 4.2.6.8 and 6.1.1.4'

loop_
_geom_angle_atom_site_label_1
_geom_angle_atom_site_label_2
_geom_angle_atom_site_label_3
_geom_angle
_geom_angle_site_symmetry_1
_geom_angle_site_symmetry_3
_geom_angle_publ_flag
Br1 W Br2 98.03(7) . . ?
C1 W Br1 87.3(8) . . ?
C1 W Br2 91.7(9) . . ?
C1 W N11 178.3(9) . . ?
C1 W N21 93.6(9) . . ?
C1 W N31 95.0(9) . . ?
C1A W C1B 84(3) . . ?
C1A W Br3 88.4(17) . . ?
C1A W N11 93.2(18) . . ?
C1A W N21 177(2) . . ?
C1A W N31 99(2) . . ?
C1B W Br3 94.7(19) . . ?
C1B W N11 89(2) . . ?
C1B W N21 93.4(18) . . ?
C1B W N31 172(2) . . ?
N11 W Br1 91.5(2) . . ?
N11 W Br2 89.5(3) . . ?
N11 W Br3 176.2(3) . . ?
N21 W Br1 172.8(3) . . ?
N21 W Br2 89.1(3) . . ?
N21 W Br3 91.0(3) . . ?
N21 W N11 87.5(3) . . ?
N31 W Br1 89.2(2) . . ?
N31 W Br2 170.3(2) . . ?
N31 W Br3 92.5(3) . . ?
N31 W N11 83.8(4) . . ?
N31 W N21 83.6(3) . . ?
O1 C1 W 170(3) . . ?
O1A C1A W 170(5) . . ?
O1B C1B W 163(4) . . ?
N12 N11 W 118.2(7) . . ?
C12 N11 W 133.4(7) . . ?
C12 N11 N12 107.5(9) . . ?
N11 N12 B 119.8(9) . . ?
C14 N12 N11 110.4(9) . . ?
C14 N12 B 129.8(9) . . ?
H11A C11 H11B 109.5 . . ?
H11A C11 H11C 109.5 . . ?
H11B C11 H11C 109.5 . . ?
C12 C11 H11A 109.5 . . ?
C12 C11 H11B 109.5 . . ?
C12 C11 H11C 109.5 . . ?
N11 C12 C11 124.9(11) . . ?
N11 C12 C13 107.8(11) . . ?
C13 C12 C11 127.2(12) . . ?
C12 C13 H13 126.8 . . ?
C14 C13 C12 106.5(11) . . ?
C14 C13 H13 126.8 . . ?
N12 C14 C13 107.8(10) . . ?
N12 C14 C15 124.7(12) . . ?
C13 C14 C15 127.5(12) . . ?
C14 C15 H15A 109.5 . . ?
C14 C15 H15B 109.5 . . ?
C14 C15 H15C 109.5 . . ?
H15A C15 H15B 109.5 . . ?
H15A C15 H15C 109.5 . . ?
H15B C15 H15C 109.5 . . ?
N22 N21 W 117.2(7) . . ?
C22 N21 W 137.7(9) . . ?
C22 N21 N22 105.2(10) . . ?
N21 N22 B 121.7(9) . . ?
C24 N22 N21 108.5(10) . . ?
C24 N22 B 129.8(10) . . ?
H21A C21 H21B 109.5 . . ?
H21A C21 H21C 109.5 . . ?
H21B C21 H21C 109.5 . . ?
C22 C21 H21A 109.5 . . ?
C22 C21 H21B 109.5 . . ?
C22 C21 H21C 109.5 . . ?
N21 C22 C21 120.3(12) . . ?
C23 C22 N21 111.0(12) . . ?
C23 C22 C21 128.5(12) . . ?
C22 C23 H23 125.8 . . ?
C22 C23 C24 108.5(11) . . ?
C24 C23 H23 125.8 . . ?
N22 C24 C23 106.8(11) . . ?
N22 C24 C25 121.4(12) . . ?
C23 C24 C25 131.8(12) . . ?
C24 C25 H25A 109.5 . . ?
C24 C25 H25B 109.5 . . ?
C24 C25 H25C 109.5 . . ?
H25A C25 H25B 109.5 . . ?
H25A C25 H25C 109.5 . . ?
H25B C25 H25C 109.5 . . ?
N32 N31 W 118.6(6) . . ?
C32 N31 W 135.1(8) . . ?
C32 N31 N32 106.3(9) . . ?
N31 N32 C34 108.7(9) . . ?
N31 N32 B 121.1(8) . . ?
C34 N32 B 130.0(9) . . ?
H31A C31 H31B 109.5 . . ?
H31A C31 H31C 109.5 . . ?
H31B C31 H31C 109.5 . . ?
C32 C31 H31A 109.5 . . ?
C32 C31 H31B 109.5 . . ?
C32 C31 H31C 109.5 . . ?
N31 C32 C31 123.7(12) . . ?
C33 C32 N31 109.3(11) . . ?
C33 C32 C31 126.9(12) . . ?
C32 C33 H33 125.8 . . ?
C32 C33 C34 108.4(12) . . ?
C34 C33 H33 125.8 . . ?
N32 C34 C35 122.4(12) . . ?
C33 C34 N32 107.1(10) . . ?
C33 C34 C35 130.4(12) . . ?
C34 C35 H35A 109.5 . . ?
C34 C35 H35B 109.5 . . ?
C34 C35 H35C 109.5 . . ?
H35A C35 H35B 109.5 . . ?
H35A C35 H35C 109.5 . . ?
H35B C35 H35C 109.5 . . ?
N12 B N32 108.5(9) . . ?
N12 B H 110.5 . . ?
N22 B N12 108.7(9) . . ?
N22 B N32 108.1(10) . . ?
N22 B H 110.5 . . ?
N32 B H 110.5 . . ?

loop_
_geom_bond_atom_site_label_1
_geom_bond_atom_site_label_2
_geom_bond_distance
_geom_bond_site_symmetry_2
_geom_bond_publ_flag
W Br1 2.487(2) . ?
W Br2 2.4878(16) . ?
W C1 1.902(8) . ?
W C1A 1.907(9) . ?
W C1B 1.910(10) . ?
W Br3 2.445(3) . ?
W N11 2.184(10) . ?
W N21 2.154(10) . ?
W N31 2.130(8) . ?
C1 O1 1.154(8) . ?
C1A O1A 1.158(9) . ?
C1B O1B 1.168(10) . ?
N11 N12 1.367(11) . ?
N11 C12 1.346(14) . ?
N12 C14 1.323(15) . ?
N12 B 1.529(15) . ?
C11 H11A 0.9600 . ?
C11 H11B 0.9600 . ?
C11 H11C 0.9600 . ?
C11 C12 1.481(17) . ?
C12 C13 1.404(16) . ?
C13 H13 0.9300 . ?
C13 C14 1.384(18) . ?
C14 C15 1.504(17) . ?
C15 H15A 0.9600 . ?
C15 H15B 0.9600 . ?
C15 H15C 0.9600 . ?
N21 N22 1.390(14) . ?
N21 C22 1.348(15) . ?
N22 C24 1.356(13) . ?
N22 B 1.512(15) . ?
C21 H21A 0.9600 . ?
C21 H21B 0.9600 . ?
C21 H21C 0.9600 . ?
C21 C22 1.526(19) . ?
C22 C23 1.31(2) . ?
C23 H23 0.9300 . ?
C23 C24 1.37(2) . ?
C24 C25 1.500(18) . ?
C25 H25A 0.9600 . ?
C25 H25B 0.9600 . ?
C25 H25C 0.9600 . ?
N31 N32 1.364(11) . ?
N31 C32 1.355(15) . ?
N32 C34 1.366(14) . ?
N32 B 1.542(15) . ?
C31 H31A 0.9600 . ?
C31 H31B 0.9600 . ?
C31 H31C 0.9600 . ?
C31 C32 1.477(18) . ?
C32 C33 1.341(17) . ?
C33 H33 0.9300 . ?
C33 C34 1.349(18) . ?
C34 C35 1.515(17) . ?
C35 H35A 0.9600 . ?
C35 H35B 0.9600 . ?
C35 H35C 0.9600 . ?
B H 0.9800 . ?

loop_
_geom_hbond_atom_site_label_D
_geom_hbond_atom_site_label_H
_geom_hbond_atom_site_label_A
_geom_hbond_distance_DH
_geom_hbond_distance_HA
_geom_hbond_distance_DA
_geom_hbond_angle_DHA
_geom_hbond_site_symmetry_A
C11 H11A O1 0.96 2.48 3.380(19) 156.2 2
C11 H11C Br1 0.96 2.66 3.484(17) 144.2 .
C21 H21C Br2 0.96 2.93 3.544(17) 122.8 .
C21 H21C Br3 0.96 2.57 3.342(17) 137.8 .
C25 H25B Br1 0.96 2.93 3.863(15) 163.0 4_465
C25 H25B O1A 0.96 2.51 3.45(3) 165.7 4_465
C31 H31C Br1 0.96 2.88 3.454(19) 119.1 .
C31 H31C Br3 0.96 2.52 3.337(17) 142.9 .

loop_
_geom_torsion_atom_site_label_1
_geom_torsion_atom_site_label_2
_geom_torsion_atom_site_label_3
_geom_torsion_atom_site_label_4
_geom_torsion
_geom_torsion_site_symmetry_1
_geom_torsion_site_symmetry_2
_geom_torsion_site_symmetry_3
_geom_torsion_site_symmetry_4
_geom_torsion_publ_flag
W N11 N12 C14 170.3(8) . . . . ?
W N11 N12 B -11.0(13) . . . . ?
W N11 C12 C11 14(2) . . . . ?
W N11 C12 C13 -168.6(8) . . . . ?
W N21 N22 C24 -178.2(7) . . . . ?
W N21 N22 B 1.3(13) . . . . ?
W N21 C22 C21 -5.4(19) . . . . ?
W N21 C22 C23 179.0(9) . . . . ?
W N31 N32 C34 179.1(7) . . . . ?
W N31 N32 B -6.6(12) . . . . ?
W N31 C32 C31 -1(2) . . . . ?
W N31 C32 C33 -177.3(9) . . . . ?
N11 N12 C14 C13 0.4(14) . . . . ?
N11 N12 C14 C15 -179.2(13) . . . . ?
N11 N12 B N22 66.1(12) . . . . ?
N11 N12 B N32 -51.2(13) . . . . ?
N11 C12 C13 C14 0.1(15) . . . . ?
N12 N11 C12 C11 -177.1(13) . . . . ?
N12 N11 C12 C13 0.1(14) . . . . ?
C11 C12 C13 C14 177.3(14) . . . . ?
C12 N11 N12 C14 -0.3(13) . . . . ?
C12 N11 N12 B 178.4(10) . . . . ?
C12 C13 C14 N12 -0.3(15) . . . . ?
C12 C13 C14 C15 179.2(14) . . . . ?
C14 N12 B N22 -115.5(13) . . . . ?
C14 N12 B N32 127.2(12) . . . . ?
N21 N22 C24 C23 -1.5(13) . . . . ?
N21 N22 C24 C25 177.2(11) . . . . ?
N21 N22 B N12 -60.5(13) . . . . ?
N21 N22 B N32 57.0(13) . . . . ?
N21 C22 C23 C24 -1.5(15) . . . . ?
N22 N21 C22 C21 176.2(12) . . . . ?
N22 N21 C22 C23 0.6(13) . . . . ?
C21 C22 C23 C24 -176.6(14) . . . . ?
C22 N21 N22 C24 0.6(12) . . . . ?
C22 N21 N22 B -179.9(10) . . . . ?
C22 C23 C24 N22 1.8(15) . . . . ?
C22 C23 C24 C25 -176.6(14) . . . . ?
C24 N22 B N12 118.8(12) . . . . ?
C24 N22 B N32 -123.6(12) . . . . ?
N31 N32 C34 C33 -0.5(13) . . . . ?
N31 N32 C34 C35 -177.7(11) . . . . ?
N31 N32 B N12 63.3(12) . . . . ?
N31 N32 B N22 -54.3(12) . . . . ?
N31 C32 C33 C34 -5.0(17) . . . . ?
N32 N31 C32 C31 -179.2(15) . . . . ?
N32 N31 C32 C33 4.6(14) . . . . ?
C31 C32 C33 C34 179.0(17) . . . . ?
C32 N31 N32 C34 -2.4(12) . . . . ?
C32 N31 N32 B 171.9(10) . . . . ?
C32 C33 C34 N32 3.3(16) . . . . ?
C32 C33 C34 C35 -179.8(13) . . . . ?
C34 N32 B N12 -123.7(11) . . . . ?
C34 N32 B N22 118.6(11) . . . . ?
B N12 C14 C13 -178.1(11) . . . . ?
B N12 C14 C15 2(2) . . . . ?
B N22 C24 C23 179.1(12) . . . . ?
B N22 C24 C25 -2(2) . . . . ?
B N32 C34 C33 -174.2(11) . . . . ?
B N32 C34 C35 8.6(18) . . . . ?
